data_7128209
loop_
_publ_author_name
'Straub, Mark D.'
'Ouellette, Erik T.'
'Boreen, Michael A.'
'Branson, Jacob A.'
'Ditter, Alex'
'Kilcoyne, A. L. David'
'Lohrey, Trevor D.'
'Marcus, Matthew A.'
'Paley, Maria'
'Ramirez, Jos\'e'
'Shuh, David K.'
'Minasian, Stefan G.'
'Arnold, John'

_publ_section_title
;
 Thorium amidates function as single-source molecular precursors for
 thorium dioxide.
;
_journal_issue 40
_journal_name_full 'Chemical communications (Cambridge, England)'
_journal_page_first 4954
_journal_page_last 4957
_journal_paper_doi 10.1039/d1cc00867f
_journal_volume 57
_journal_year 2021
_chemical_formula_moiety 'C32 H64 N4 O4 Th'
_chemical_formula_sum 'C32 H64 N4 O4 Th'
_chemical_formula_weight 800.91
_chemical_name_systematic Th(ITA)4
_chemical_properties_physical Air-sensitive,Moisture-sensitive,Oxygen-sensitive
_space_group_crystal_system monoclinic
_space_group_IT_number 12
_space_group_name_Hall '-C 2y'
_space_group_name_H-M_alt 'C 1 2/m 1'
_atom_sites_solution_hydrogens geom
_atom_sites_solution_primary iterative
_atom_sites_solution_secondary difmap
_audit_creation_date 2019-12-18
_audit_creation_method
;
Olex2 1.2
(compiled 2018.05.29 svn.r3508 for OlexSys, GUI svn.r5506)
;
_audit_update_record
;
2020-03-19 deposited with the CCDC.	2021-04-07 downloaded from the CCDC.
;
_cell_angle_alpha 90
_cell_angle_beta 113.0550(10)
_cell_angle_gamma 90
_cell_formula_units_Z 2
_cell_length_a 18.6755(11)
_cell_length_b 12.3970(5)
_cell_length_c 8.8081(4)
_cell_measurement_reflns_used 16912
_cell_measurement_temperature 100
_cell_measurement_theta_max 31.466
_cell_measurement_theta_min 2.077
_cell_volume 1876.38(16)
_computing_cell_refinement 'SAINT V8.38A Bruker, Madison WI'
_computing_data_collection 'Bruker APEX3 Bruker, Madison WI'
_computing_data_reduction 'SAINT V8.38A Bruker, Madison WI'
_computing_molecular_graphics 'Olex2 (Dolomanov et al., 2009)'
_computing_publication_material 'Olex2 (Dolomanov et al., 2009)'
_computing_structure_refinement 'ShelXL (Sheldrick, 2015)'
_computing_structure_solution 'ShelXT (Sheldrick, 2015)'
_diffrn_ambient_temperature 100.0
_diffrn_detector_area_resol_mean 10.42
_diffrn_measured_fraction_theta_full 0.999
_diffrn_measured_fraction_theta_max 0.994
_diffrn_measurement_device_type 'Bruker D8 with PHOTON-II CPAD detector'
_diffrn_measurement_method '\f and \w shutterless scans'
_diffrn_radiation_monochromator 'silicon 111'
_diffrn_radiation_type synchrotron
_diffrn_radiation_wavelength 0.7288
_diffrn_reflns_av_R_equivalents 0.0314
_diffrn_reflns_av_unetI/netI 0.0201
_diffrn_reflns_Laue_measured_fraction_full 0.999
_diffrn_reflns_Laue_measured_fraction_max 0.994
_diffrn_reflns_limit_h_max 26
_diffrn_reflns_limit_h_min -26
_diffrn_reflns_limit_k_max 17
_diffrn_reflns_limit_k_min -17
_diffrn_reflns_limit_l_max 12
_diffrn_reflns_limit_l_min -12
_diffrn_reflns_number 16912
_diffrn_reflns_point_group_measured_fraction_full 0.999
_diffrn_reflns_point_group_measured_fraction_max 0.994
_diffrn_reflns_theta_full 25.930
_diffrn_reflns_theta_max 31.466
_diffrn_reflns_theta_min 2.077
_diffrn_source 'Advanced Light Source, station 12.2.1'
_diffrn_standards_number 0
_exptl_absorpt_coefficient_mu 4.274
_exptl_absorpt_correction_T_max 0.7462
_exptl_absorpt_correction_T_min 0.6152
_exptl_absorpt_correction_type multi-scan
_exptl_absorpt_process_details SADABS
_exptl_crystal_colour colourless
_exptl_crystal_colour_primary colourless
_exptl_crystal_density_diffrn 1.418
_exptl_crystal_description block
_exptl_crystal_F_000 812
_exptl_crystal_recrystallization_method 'Re-crystallisation from solvent: Diethyl ether'
_exptl_crystal_size_max 0.18
_exptl_crystal_size_mid 0.1
_exptl_crystal_size_min 0.09
_refine_diff_density_max 1.137
_refine_diff_density_min -1.180
_refine_diff_density_rms 0.091
_refine_ls_extinction_method none
_refine_ls_goodness_of_fit_ref 1.042
_refine_ls_hydrogen_treatment mixed
_refine_ls_matrix_type full
_refine_ls_number_parameters 211
_refine_ls_number_reflns 2994
_refine_ls_number_restraints 0
_refine_ls_restrained_S_all 1.042
_refine_ls_R_factor_all 0.0187
_refine_ls_R_factor_gt 0.0187
_refine_ls_shift/su_max 0.000
_refine_ls_shift/su_mean 0.000
_refine_ls_structure_factor_coef Fsqd
_refine_ls_weighting_details 'w=1/[\s^2^(Fo^2^)+(0.0322P)^2^+3.0242P] where P=(Fo^2^+2Fc^2^)/3'
_refine_ls_weighting_scheme calc
_refine_ls_wR_factor_gt 0.0477
_refine_ls_wR_factor_ref 0.0477
_reflns_Friedel_coverage 0.000
_reflns_number_gt 2994
_reflns_number_total 2994
_reflns_threshold_expression 'I > 2\s(I)'
_cod_data_source_file d1cc00867f2.cif
_cod_data_source_block mds_3_8_0ma
_cod_depositor_comments 'Adding full bibliography for 7128209--7128211.cif.'
_cod_database_code 7128209
_shelx_shelxl_version_number 2014/7
_shelx_space_group_comment
;
The symmetry employed for this shelxl refinement is uniquely defined
by the following loop, which should always be used as a source of
symmetry information in preference to the above space-group names.
They are only intended as comments.
;
_shelx_estimated_absorpt_t_max 0.700
_shelx_estimated_absorpt_t_min 0.513
_olex2_refinement_description
;
1. Fixed Uiso
 At 1.2 times of:
  All C(H) groups
 At 1.5 times of:
  All C(H,H,H) groups
2. Uiso/Uaniso restraints and constraints
Uanis(C13) = Uanis(C5)
Uanis(C10) = Uanis(C8)
Uanis(C11) = Uanis(C6)
3. Others
 Sof(C10)=Sof(H10A)=Sof(H10B)=Sof(H10C)=Sof(C13)=Sof(H13A)=Sof(H13B)=Sof(H13C)=
 Sof(H12B)=1-FVAR(1)
 Sof(O2)=Sof(N2)=Sof(C2)=Sof(C9)=Sof(H9)=Sof(C11)=Sof(C12)=Sof(H12A)=0.5*(1-
 FVAR(2))
 Sof(O1)=Sof(N1)=Sof(C1)=Sof(C4)=Sof(H4)=Sof(C6)=Sof(C7)=Sof(H7A)=0.5*FVAR(2)
 Sof(C5)=Sof(H5A)=Sof(H5B)=Sof(H5C)=Sof(C8)=Sof(H8A)=Sof(H8B)=Sof(H8C)=
 Sof(H7B)=FVAR(1)
 Fixed Sof: O3(0.5) N3(0.5) C14(0.5) H14(0.5) C15(0.5) H15A(0.5) H15B(0.5)
 H15C(0.5) C16(0.5) H16A(0.5) H16B(0.5) H16C(0.5) C17(0.5) C18(0.5) H18A(0.5)
 H18B(0.5) H18C(0.5) C19(0.5) H19A(0.5) H19B(0.5) H19C(0.5) C20(0.5) H20A(0.5)
 H20B(0.5) H20C(0.5) C3(0.5)
4.a Ternary CH refined with riding coordinates:
 C4(H4), C9(H9), C14(H14)
4.b Idealised Me refined as rotating group:
 C5(H5A,H5B,H5C), C10(H10A,H10B,H10C), C15(H15A,H15B,H15C), C16(H16A,H16B,
 H16C), C18(H18A,H18B,H18C), C8(H8A,H8B,H8C), C13(H13A,H13B,H13C), C19(H19A,
 H19B,H19C), C20(H20A,H20B,H20C)
;
_olex2_submission_special_instructions 'No special instructions were received'

loop_
_space_group_symop_operation_xyz
'x, y, z'
'-x, y, -z'
'x+1/2, y+1/2, z'
'-x+1/2, y+1/2, -z'
'-x, -y, -z'
'x, -y, z'
'-x+1/2, -y+1/2, -z'
'x+1/2, -y+1/2, z'

loop_
_atom_site_label
_atom_site_type_symbol
_atom_site_fract_x
_atom_site_fract_y
_atom_site_fract_z
_atom_site_U_iso_or_equiv
_atom_site_adp_type
_atom_site_occupancy
_atom_site_site_symmetry_order
_atom_site_calc_flag
_atom_site_refinement_flags_posn
_atom_site_refinement_flags_adp
_atom_site_refinement_flags_occupancy
_atom_site_disorder_assembly
_atom_site_disorder_group
Th1 Th 0.5000 0.5000 0.5000 0.01433(4) Uani 1 4 d S T P . .
O1 O 0.3715(2) 0.5000 0.3086(5) 0.0145(8) Uani 0.447(4) 2 d S T P A 1
O2 O 0.4566(2) 0.5000 0.7154(4) 0.0234(8) Uani 0.553(4) 2 d S T P A 2
O3 O 0.45301(18) 0.6351(2) 0.2809(3) 0.0221(5) Uani 0.5 1 d . . . A 3
N1 N 0.3782(4) 0.5000 0.5626(12) 0.0146(11) Uani 0.447(4) 2 d S T P A 1
N2 N 0.3573(5) 0.5000 0.4708(12) 0.0204(11) Uani 0.553(4) 2 d S T P A 2
C1 C 0.3342(4) 0.5000 0.4058(11) 0.0143(12) Uani 0.447(4) 2 d S T P A 1
C2 C 0.3811(4) 0.5000 0.6283(11) 0.0168(10) Uani 0.553(4) 2 d S T P A 2
N3 N 0.4913(3) 0.7051(3) 0.4672(4) 0.0165(9) Uani 0.5 1 d . . . A -3
C4 C 0.2453(5) 0.5000 0.3236(10) 0.0236(15) Uani 0.447(4) 2 d S T P A 1
H4 H 0.2230 0.5000 0.4100 0.028 Uiso 0.447(4) 2 calc RS T P A 1
C9 C 0.3337(4) 0.5000 0.7335(7) 0.0254(11) Uani 0.553(4) 2 d S T P A 2
H9 H 0.2772 0.5000 0.6591 0.030 Uiso 0.553(4) 2 calc RS T P A 2
C14 C 0.4521(3) 0.8270(4) 0.2813(6) 0.0265(8) Uani 0.5 1 d . . . A 3
H14 H 0.4717 0.8880 0.3613 0.032 Uiso 0.5 1 calc R . . A 3
C5 C 0.2195(4) 0.4014(9) 0.2197(15) 0.073(2) Uani 0.447(4) 1 d . . . A 1
H5A H 0.2369 0.4052 0.1283 0.109 Uiso 0.447(4) 1 calc GR . . A 1
H5B H 0.1626 0.3966 0.1755 0.109 Uiso 0.447(4) 1 calc GR . . A 1
H5C H 0.2420 0.3375 0.2869 0.109 Uiso 0.447(4) 1 calc GR . . A 1
C10 C 0.3510(4) 0.3982(6) 0.8421(6) 0.0535(13) Uani 0.553(4) 1 d . . . A 2
H10A H 0.3416 0.3339 0.7722 0.080 Uiso 0.553(4) 1 calc GR . . A 2
H10B H 0.3171 0.3967 0.9033 0.080 Uiso 0.553(4) 1 calc GR . . A 2
H10C H 0.4055 0.3992 0.9201 0.080 Uiso 0.553(4) 1 calc GR . . A 2
C15 C 0.4890(4) 0.8341(4) 0.1536(7) 0.0427(13) Uani 0.5 1 d . . . A 3
H15A H 0.5457 0.8374 0.2106 0.064 Uiso 0.5 1 calc GR . . A 3
H15B H 0.4702 0.8991 0.0863 0.064 Uiso 0.5 1 calc GR . . A 3
H15C H 0.4745 0.7702 0.0824 0.064 Uiso 0.5 1 calc GR . . A 3
C16 C 0.3635(4) 0.8338(5) 0.1972(7) 0.0440(13) Uani 0.5 1 d . . . A 3
H16A H 0.3441 0.7760 0.1154 0.066 Uiso 0.5 1 calc GR . . A 3
H16B H 0.3485 0.9039 0.1423 0.066 Uiso 0.5 1 calc GR . . A 3
H16C H 0.3409 0.8260 0.2801 0.066 Uiso 0.5 1 calc GR . . A 3
C6 C 0.3542(5) 0.5000 0.7030(10) 0.0258(11) Uani 0.447(4) 2 d S T P A 1
C11 C 0.2751(5) 0.5000 0.3496(8) 0.0258(11) Uani 0.553(4) 2 d S T P A 2
C17 C 0.4624(2) 0.7872(4) 0.3373(6) 0.0204(7) Uani 0.5 1 d . . . A -3
C7 C 0.4263(3) 0.5000 0.8628(7) 0.0205(11) Uani 0.447(4) 2 d S T P A 1
C12 C 0.2809(4) 0.5000 0.1817(8) 0.057(3) Uani 0.553(4) 2 d S T P A 2
C18 C 0.4272(3) 0.7256(4) 0.1733(5) 0.0267(8) Uani 0.5 1 d . . . A -3
H18A H 0.4587 0.6615 0.1783 0.040 Uiso 0.5 1 calc GR . . A -3
H18B H 0.4266 0.7724 0.0831 0.040 Uiso 0.5 1 calc GR . . A -3
H18C H 0.3739 0.7037 0.1538 0.040 Uiso 0.5 1 calc GR . . A -3
C8 C 0.3089(5) 0.3961(7) 0.7060(8) 0.0535(13) Uani 0.447(4) 1 d . . . A 1
H8A H 0.2568 0.3993 0.6180 0.080 Uiso 0.447(4) 1 calc GR . . A 1
H8B H 0.3046 0.3899 0.8130 0.080 Uiso 0.447(4) 1 calc GR . . A 1
H8C H 0.3368 0.3332 0.6890 0.080 Uiso 0.447(4) 1 calc GR . . A 1
C13 C 0.2331(3) 0.3972(7) 0.3636(12) 0.073(2) Uani 0.553(4) 1 d . . . A 2
H13A H 0.2669 0.3348 0.3735 0.109 Uiso 0.553(4) 1 calc GR . . A 2
H13B H 0.1851 0.3892 0.2648 0.109 Uiso 0.553(4) 1 calc GR . . A 2
H13C H 0.2205 0.4016 0.4614 0.109 Uiso 0.553(4) 1 calc GR . . A 2
C19 C 0.5284(3) 0.8577(4) 0.3311(6) 0.0313(9) Uani 0.5 1 d . . . A -3
H19A H 0.5701 0.8116 0.3261 0.047 Uiso 0.5 1 calc GR . . A -3
H19B H 0.5489 0.9029 0.4302 0.047 Uiso 0.5 1 calc GR . . A -3
H19C H 0.5086 0.9039 0.2330 0.047 Uiso 0.5 1 calc GR . . A -3
C20 C 0.3972(3) 0.8556(4) 0.3554(6) 0.0323(9) Uani 0.5 1 d . . . A -3
H20A H 0.3651 0.8875 0.2485 0.048 Uiso 0.5 1 calc GR . . A -3
H20B H 0.4204 0.9132 0.4361 0.048 Uiso 0.5 1 calc GR . . A -3
H20C H 0.3647 0.8097 0.3932 0.048 Uiso 0.5 1 calc GR . . A -3
H12A H 0.224(8) 0.5000 0.093(17) 0.08(4) Uiso 0.553(4) 2 d S T P A 2
H7A H 0.412(5) 0.5000 0.968(11) 0.02(2) Uiso 0.447(4) 2 d S T P A 1
H7B H 0.454(4) 0.445(6) 0.864(9) 0.034(18) Uiso 0.447(4) 1 d . . . A 1
H12B H 0.319(5) 0.442(7) 0.171(11) 0.07(3) Uiso 0.553(4) 1 d . . . A 2
C3 C 0.4737(2) 0.7208(3) 0.3744(7) 0.0181(6) Uani 0.5 1 d . . . A 3

loop_
_atom_site_aniso_label
_atom_site_aniso_U_11
_atom_site_aniso_U_22
_atom_site_aniso_U_33
_atom_site_aniso_U_23
_atom_site_aniso_U_13
_atom_site_aniso_U_12
Th1 0.01407(6) 0.01077(6) 0.01972(6) 0.000 0.00830(4) 0.000
O1 0.0128(16) 0.0177(18) 0.0126(15) 0.000 0.0044(13) 0.000
O2 0.0189(16) 0.031(2) 0.0189(15) 0.000 0.0055(13) 0.000
O3 0.0303(14) 0.0159(12) 0.0174(11) -0.0010(9) 0.0062(10) 0.0005(10)
N1 0.014(2) 0.026(3) 0.005(3) 0.000 0.005(3) 0.000
N2 0.019(3) 0.028(2) 0.016(4) 0.000 0.010(2) 0.000
C1 0.013(3) 0.016(2) 0.011(3) 0.000 0.002(2) 0.000
C2 0.017(2) 0.015(2) 0.018(3) 0.000 0.007(2) 0.000
N3 0.023(2) 0.0113(11) 0.014(3) 0.0008(10) 0.006(2) 0.0003(11)
C4 0.006(3) 0.036(4) 0.026(3) 0.000 0.004(3) 0.000
C9 0.023(3) 0.036(3) 0.017(2) 0.000 0.008(2) 0.000
C14 0.041(2) 0.017(2) 0.0197(18) 0.0017(17) 0.0101(17) 0.0029(17)
C5 0.0272(19) 0.076(4) 0.100(4) -0.041(4) 0.009(2) -0.023(2)
C10 0.054(2) 0.080(3) 0.0296(15) 0.0006(18) 0.0193(16) -0.036(2)
C15 0.076(4) 0.029(2) 0.033(2) 0.0050(19) 0.032(3) -0.002(2)
C16 0.048(3) 0.030(2) 0.039(3) 0.009(2) 0.000(2) 0.014(2)
C6 0.017(2) 0.045(3) 0.017(2) 0.000 0.0090(19) 0.000
C11 0.017(2) 0.045(3) 0.017(2) 0.000 0.0090(19) 0.000
C17 0.0269(18) 0.016(2) 0.0179(17) 0.0038(16) 0.0085(14) 0.0026(15)
C7 0.017(2) 0.031(3) 0.014(2) 0.000 0.0053(19) 0.000
C12 0.022(3) 0.129(9) 0.018(2) 0.000 0.006(2) 0.000
C18 0.037(2) 0.0216(18) 0.0193(16) 0.0009(13) 0.0081(15) 0.0007(16)
C8 0.054(2) 0.080(3) 0.0296(15) 0.0006(18) 0.0193(16) -0.036(2)
C13 0.0272(19) 0.076(4) 0.100(4) -0.041(4) 0.009(2) -0.023(2)
C19 0.044(2) 0.024(2) 0.0285(19) 0.0019(15) 0.0180(18) -0.0088(18)
C20 0.038(2) 0.027(2) 0.031(2) 0.0036(16) 0.0126(18) 0.0131(18)
C3 0.0222(17) 0.0147(19) 0.0173(19) 0.0032(15) 0.0076(15) 0.0027(13)

loop_
_atom_type_symbol
_atom_type_description
_atom_type_scat_dispersion_real
_atom_type_scat_dispersion_imag
_atom_type_scat_source
C C 0.00337 0.00172 'Calculated using XDISP in WinGX (Farrugia, 1999)'
H H 0.0000 0.0000 'Calculated using XDISP in WinGX (Farrugia, 1999)'
N N 0.00654 0.00351 'Calculated using XDISP in WinGX (Farrugia, 1999)'
O O 0.01151 0.00644 'Calculated using XDISP in WinGX (Farrugia, 1999)'
Th Th -7.90043 9.31122 'Calculated using XDISP in WinGX (Farrugia, 1999)'

loop_
_geom_angle_atom_site_label_1
_geom_angle_atom_site_label_2
_geom_angle_atom_site_label_3
_geom_angle
_geom_angle_site_symmetry_1
_geom_angle_site_symmetry_3
_geom_angle_publ_flag
O1 Th1 O1 180.0 5_666 . ?
O1 Th1 N1 126.8(2) 5_666 . ?
O1 Th1 N1 53.2(2) . . ?
O1 Th1 N1 126.8(2) . 5_666 ?
O1 Th1 N1 53.2(2) 5_666 5_666 ?
O2 Th1 O2 180.0 5_666 . ?
O2 Th1 N2 53.6(2) 5_666 5_666 ?
O2 Th1 N2 126.4(2) . 5_666 ?
O3 Th1 O3 86.52(13) 6_565 . ?
O3 Th1 O3 180.0 5_666 . ?
O3 Th1 O3 86.52(13) 2_656 5_666 ?
O3 Th1 O3 93.48(13) 2_656 . ?
O3 Th1 O3 180.0 6_565 2_656 ?
O3 Th1 O3 93.48(13) 6_565 5_666 ?
O3 Th1 N3 139.29(9) 5_666 . ?
O3 Th1 N3 127.23(9) 6_565 . ?
O3 Th1 N3 52.77(9) 2_656 . ?
O3 Th1 N3 40.71(9) . . ?
N1 Th1 N1 180.0 5_666 . ?
C1 O1 Th1 100.9(4) . . ?
C2 O2 Th1 99.2(4) . . ?
N3 O3 Th1 73.12(14) . . ?
C18 O3 Th1 171.0(2) . . ?
C18 O3 N3 98.1(3) . . ?
C3 O3 Th1 97.7(3) . . ?
C3 O3 N3 24.6(2) . . ?
C3 O3 C18 73.7(3) . . ?
C1 N1 Th1 91.0(5) . . ?
C1 N1 C6 128.1(6) . . ?
C6 N1 Th1 140.9(6) . . ?
C2 N2 Th1 89.2(5) . . ?
C2 N2 C11 127.0(5) . . ?
C11 N2 Th1 143.9(5) . . ?
O1 C1 Th1 52.8(3) . . ?
O1 C1 N1 114.8(6) . . ?
O1 C1 C4 116.8(7) . . ?
N1 C1 Th1 62.1(4) . . ?
N1 C1 C4 128.4(7) . . ?
C4 C1 Th1 169.6(6) . . ?
O2 C2 Th1 53.8(3) . . ?
O2 C2 C9 113.2(6) . . ?
N2 C2 Th1 64.3(4) . . ?
N2 C2 O2 118.0(6) . . ?
N2 C2 C9 128.7(5) . . ?
C9 C2 Th1 167.0(5) . . ?
O3 N3 Th1 66.16(14) . . ?
C17 N3 Th1 140.0(2) . . ?
C17 N3 O3 73.8(2) . . ?
C3 N3 Th1 110.5(4) . . ?
C3 N3 O3 44.4(3) . . ?
C3 N3 C17 29.6(4) . . ?
C5 C4 C1 108.7(5) 6_565 . ?
C5 C4 C1 108.7(5) . . ?
C5 C4 C5 110.3(11) . 6_565 ?
C2 C9 C10 110.5(4) . 6_565 ?
C2 C9 C10 110.5(4) . . ?
C10 C9 C10 110.1(6) . 6_565 ?
C16 C14 C15 110.7(5) . . ?
C16 C14 C18 74.8(4) . . ?
C17 C14 C15 120.0(7) . . ?
C17 C14 C16 109.9(7) . . ?
C17 C14 C18 77.5(5) . . ?
C17 C14 C19 90.4(6) . . ?
C17 C14 C20 84.2(6) . . ?
C17 C14 C3 13.2(4) . . ?
C18 C14 C15 72.9(3) . . ?
C19 C14 C15 60.6(4) . . ?
C19 C14 C16 158.9(5) . . ?
C19 C14 C18 116.8(4) . . ?
C19 C14 C20 127.9(4) . . ?
C19 C14 C3 92.5(4) . . ?
C20 C14 C15 155.6(5) . . ?
C20 C14 C16 52.1(4) . . ?
C20 C14 C18 112.4(4) . . ?
C20 C14 C3 93.1(4) . . ?
C3 C14 C15 110.1(4) . . ?
C3 C14 C16 108.5(4) . . ?
C3 C14 C18 65.0(3) . . ?
C14 C15 C17 17.3(2) . . ?
C14 C15 C18 53.5(3) . . ?
C18 C15 C17 47.7(2) . . ?
C19 C15 C14 54.2(3) . . ?
C19 C15 C17 50.6(3) . . ?
C19 C15 C18 96.8(3) . . ?
C14 C16 C17 19.8(2) . . ?
C14 C16 C18 52.8(3) . . ?
C18 C16 C17 48.7(2) . . ?
C20 C16 C14 61.2(4) . . ?
C20 C16 C17 54.8(3) . . ?
C20 C16 C18 101.9(4) . . ?
N1 C6 C7 109.1(6) . . ?
N1 C6 C8 111.3(5) . . ?
N1 C6 C8 111.3(5) . 6_565 ?
C7 C6 C8 106.0(5) . 6_565 ?
C7 C6 C8 106.0(5) . . ?
C8 C6 C8 112.8(9) . 6_565 ?
N2 C11 C12 104.6(6) . . ?
N2 C11 C13 111.1(4) . 6_565 ?
N2 C11 C13 111.1(4) . . ?
C12 C11 C13 108.2(5) . . ?
C12 C11 C13 108.2(5) . 6_565 ?
C13 C11 C13 113.2(8) 6_565 . ?
N3 C17 C15 135.7(4) . . ?
N3 C17 C16 134.2(4) . . ?
N3 C17 C18 106.3(3) . . ?
N3 C17 C19 111.6(4) . . ?
N3 C17 C20 111.4(4) . . ?
C14 C17 N3 175.0(7) . . ?
C14 C17 C15 42.8(5) . . ?
C14 C17 C16 50.3(6) . . ?
C14 C17 C18 77.3(5) . . ?
C14 C17 C19 63.6(6) . . ?
C14 C17 C20 70.2(6) . . ?
C14 C17 C3 156.8(7) . . ?
C16 C17 C15 82.4(4) . . ?
C18 C17 C15 61.5(3) . . ?
C18 C17 C16 65.4(3) . . ?
C18 C17 C20 107.9(4) . . ?
C19 C17 C15 48.1(3) . . ?
C19 C17 C16 113.7(4) . . ?
C19 C17 C18 107.7(4) . . ?
C19 C17 C20 111.7(4) . . ?
C20 C17 C15 112.8(4) . . ?
C20 C17 C16 44.1(3) . . ?
C3 C17 N3 25.9(4) . . ?
C3 C17 C15 118.8(5) . . ?
C3 C17 C16 124.6(5) . . ?
C3 C17 C18 80.6(5) . . ?
C3 C17 C19 117.8(5) . . ?
C3 C17 C20 124.1(5) . . ?
O3 C18 C14 106.9(3) . . ?
O3 C18 C15 125.6(4) . . ?
O3 C18 C16 123.9(4) . . ?
O3 C18 C17 81.8(3) . . ?
O3 C18 C3 49.9(2) . . ?
C14 C18 C15 53.5(3) . . ?
C14 C18 C16 52.5(3) . . ?
C14 C18 C17 25.3(2) . . ?
C14 C18 C3 57.1(3) . . ?
C15 C18 C16 86.3(3) . . ?
C17 C18 C15 70.7(3) . . ?
C17 C18 C16 65.9(3) . . ?
C17 C18 C3 32.0(3) . . ?
C3 C18 C15 92.4(3) . . ?
C3 C18 C16 89.8(3) . . ?
C14 C19 C15 65.2(4) . . ?
C14 C19 C17 26.0(2) . . ?
C15 C19 C17 81.3(4) . . ?
C14 C20 C17 25.6(2) . . ?
C16 C20 C14 66.6(4) . . ?
C16 C20 C17 81.2(4) . . ?
O3 C3 Th1 56.0(2) . . ?
O3 C3 C14 114.4(4) . . ?
O3 C3 C18 56.5(3) . . ?
O3 C3 C3 125.6(3) . 2_656 ?
N3 C3 Th1 55.1(3) . . ?
N3 C3 O3 111.0(5) . . ?
N3 C3 C14 134.3(5) . . ?
N3 C3 C17 124.5(6) . . ?
N3 C3 C18 166.4(5) . . ?
N3 C3 C3 14.7(4) . 2_656 ?
C14 C3 Th1 170.4(3) . . ?
C14 C3 C18 57.9(3) . . ?
C14 C3 C3 119.9(2) . 2_656 ?
C17 C3 Th1 175.7(4) . . ?
C17 C3 O3 123.9(6) . . ?
C17 C3 C14 10.0(3) . . ?
C17 C3 C18 67.4(4) . . ?
C17 C3 C3 110.3(4) . 2_656 ?
C18 C3 Th1 112.5(2) . . ?
C18 C3 C3 176.5(3) . 2_656 ?
C3 C3 Th1 69.58(9) 2_656 . ?

loop_
_geom_bond_atom_site_label_1
_geom_bond_atom_site_label_2
_geom_bond_distance
_geom_bond_site_symmetry_2
_geom_bond_publ_flag
Th1 O1 2.331(4) 5_666 ?
Th1 O1 2.331(4) . ?
Th1 O2 2.337(4) 5_666 ?
Th1 O2 2.337(4) . ?
Th1 O3 2.444(3) 6_565 ?
Th1 O3 2.444(3) . ?
Th1 O3 2.444(3) 5_666 ?
Th1 O3 2.444(3) 2_656 ?
Th1 N1 2.541(6) 5_666 ?
Th1 N1 2.541(6) . ?
Th1 N2 2.576(6) 5_666 ?
Th1 N3 2.557(3) . ?
O1 C1 1.298(9) . ?
O2 C2 1.316(7) . ?
O3 N3 1.743(4) . ?
O3 C18 1.425(5) . ?
O3 C3 1.307(5) . ?
N1 C1 1.302(10) . ?
N1 C6 1.472(12) . ?
N2 C2 1.280(10) . ?
N2 C11 1.487(12) . ?
C1 C4 1.529(11) . ?
C2 C9 1.511(10) . ?
N3 C17 1.467(6) . ?
N3 C3 0.777(5) . ?
C4 C5 1.489(10) . ?
C4 C5 1.489(10) 6_565 ?
C9 C10 1.540(7) . ?
C9 C10 1.540(7) 6_565 ?
C14 C15 1.534(7) . ?
C14 C16 1.528(8) . ?
C14 C17 0.671(5) . ?
C14 C18 1.534(6) . ?
C14 C19 1.371(7) . ?
C14 C20 1.459(7) . ?
C14 C3 1.520(8) . ?
C15 C17 1.958(7) . ?
C15 C18 1.824(8) . ?
C15 C19 1.473(7) . ?
C16 C17 1.866(7) . ?
C16 C18 1.859(8) . ?
C16 C20 1.313(7) . ?
C6 C7 1.519(9) . ?
C6 C8 1.547(8) 6_565 ?
C6 C8 1.547(8) . ?
C11 C12 1.525(9) . ?
C11 C13 1.527(9) 6_565 ?
C11 C13 1.527(9) . ?
C17 C18 1.535(6) . ?
C17 C19 1.531(6) . ?
C17 C20 1.542(6) . ?
C17 C3 0.880(7) . ?
C18 C3 1.640(7) . ?
C3 C3 2.039(11) 2_656 ?
